data_2108904
loop_
_publ_author_name
'Adamko Koziskova, Julia'
'Chen, Yu-Sheng'
'Grass, Su-Yin'
'Chuang, Yu-Chun'
'Hsu, I-Jui'
'Wang, Yu'
'Lutz, Martin'
'Volkov, Anatoliy'
'Herich, Peter'
'V\'enosov\'a, Barbora'
'Jelemensk\'a, Ingrid'
'Bu\<cinsk\'y, Luk\'a\<s'
'Breza, Martin'
'Ko\<z\'i\<sek, Jozef'

_publ_section_title
;
 Electronic structure of
 (MePh~3~P)~2~[Ni^II^(bdtCl~2~)~2~]&#x00B7;2(CH~3~)~2~SO and
 (MePh~3~P)[Ni^III^(bdtCl~2~)~2~] (bdtCl~2~ =
 3,6-dichlorobenzene-1,2-dithiolate)
;
_journal_coeditor_code px5045
_journal_issue 6
_journal_name_full 'Acta Crystallographica Section B'
_journal_page_first 919
_journal_page_last 929
_journal_paper_doi 10.1107/S2052520621011495
_journal_volume 77
_journal_year 2021
_chemical_formula_moiety 'C12 H4 Cl4 Ni S4, 2(C2 H6 O S), 2(C19 H18 P)'
_chemical_formula_sum 'C54 H52 Cl4 Ni O2 P2 S6'
_chemical_formula_weight 1187.76
_space_group_crystal_system monoclinic
_space_group_IT_number 14
_space_group_name_Hall '-P 2yn'
_space_group_name_H-M_alt 'P 1 21/n 1'
_atom_sites_solution_hydrogens geom
_atom_sites_solution_primary dual
_audit_creation_date 2021-06-29
_audit_creation_method
;
Olex2 1.2
(compiled 2018.04.26 svn.r3504 for OlexSys, GUI svn.r5492)
;
_cell_angle_alpha 90
_cell_angle_beta 90.6510(10)
_cell_angle_gamma 90
_cell_formula_units_Z 2
_cell_length_a 13.87880(10)
_cell_length_b 11.57650(10)
_cell_length_c 16.43870(10)
_cell_measurement_reflns_used 564441
_cell_measurement_temperature 100(1)
_cell_measurement_theta_max 39.74
_cell_measurement_theta_min 2.05
_cell_volume 2641.00(3)
_computing_molecular_graphics 'Olex2 (Dolomanov et al., 2009)'
_computing_publication_material 'Olex2 (Dolomanov et al., 2009)'
_computing_structure_refinement 'ShelXL (Sheldrick, 2015)'
_computing_structure_solution 'ShelXT (Sheldrick, 2015)'
_diffrn_ambient_temperature 100
_diffrn_detector HPAD
_diffrn_detector_area_resol_mean 5.81
_diffrn_detector_type 'Dectris 300K Pilatus3R'
_diffrn_measured_fraction_theta_full 0.998
_diffrn_measured_fraction_theta_max 0.972
_diffrn_measurement_details ' 7604 frames, detector distance = 40 mm'
_diffrn_measurement_device '4-circle diffractometer'
_diffrn_measurement_device_type 'STOE STADIVARI'
_diffrn_measurement_method 'rotation method, \w scans'
_diffrn_radiation_collimation '0.6 mm diameter'
_diffrn_radiation_monochromator 'Graded multilayer mirror'
_diffrn_radiation_polarisn_norm 270
_diffrn_radiation_probe x-ray
_diffrn_radiation_type 'Ag K\a'
_diffrn_radiation_wavelength 0.56083
_diffrn_reflns_av_R_equivalents 0.0460
_diffrn_reflns_av_unetI/netI 0.0231
_diffrn_reflns_Laue_measured_fraction_full 0.998
_diffrn_reflns_Laue_measured_fraction_max 0.972
_diffrn_reflns_limit_h_max 31
_diffrn_reflns_limit_h_min -29
_diffrn_reflns_limit_k_max 26
_diffrn_reflns_limit_k_min -26
_diffrn_reflns_limit_l_max 34
_diffrn_reflns_limit_l_min -37
_diffrn_reflns_number 423226
_diffrn_reflns_point_group_measured_fraction_full 0.998
_diffrn_reflns_point_group_measured_fraction_max 0.972
_diffrn_reflns_theta_full 19.664
_diffrn_reflns_theta_max 39.840
_diffrn_reflns_theta_min 2.049
_diffrn_source 'Incoatec HB I\ms 2.0'
_diffrn_source_current 0.880
_diffrn_source_power 0.044
_diffrn_source_target Ag
_diffrn_source_type 'Incoatec Ag tube'
_diffrn_source_voltage 50
_exptl_absorpt_coefficient_mu 0.47
_exptl_absorpt_correction_T_max 0.9849
_exptl_absorpt_correction_T_min 0.9343
_exptl_absorpt_correction_type integration
_exptl_absorpt_process_details
;
STOE X-Red32, absorption correction by Gaussian integration, analogous to
P. Coppens, "The Evaluation of Absorption and Extinction in Single-Crystal
Structure Analysis", published in
F. R. Ahmed (Editor), "Crystallographic Computing",
Munksgaard, Copenhagen (1970), 255 - 270
;
_exptl_crystal_colour yellow-brown
_exptl_crystal_density_diffrn 1.494
_exptl_crystal_density_method 'not measured'
_exptl_crystal_description plate
_exptl_crystal_F_000 1228
_exptl_crystal_size_max 0.320
_exptl_crystal_size_mid 0.180
_exptl_crystal_size_min 0.050
_refine_diff_density_max 1.140
_refine_diff_density_min -0.759
_refine_diff_density_rms 0.088
_refine_ls_extinction_method none
_refine_ls_goodness_of_fit_ref 0.998
_refine_ls_hydrogen_treatment constr
_refine_ls_matrix_type full
_refine_ls_number_parameters 316
_refine_ls_number_reflns 32089
_refine_ls_number_restraints 0
_refine_ls_restrained_S_all 0.998
_refine_ls_R_factor_all 0.0651
_refine_ls_R_factor_gt 0.0328
_refine_ls_shift/su_max 0.003
_refine_ls_shift/su_mean 0.000
_refine_ls_structure_factor_coef Fsqd
_refine_ls_weighting_details 'w=1/[\s^2^(Fo^2^)+(0.0475P)^2^+0.4625P] where P=(Fo^2^+2Fc^2^)/3'
_refine_ls_weighting_scheme calc
_refine_ls_wR_factor_gt 0.0841
_refine_ls_wR_factor_ref 0.0983
_reflns_Friedel_coverage 0.000
_reflns_number_gt 21588
_reflns_number_total 32089
_reflns_threshold_expression 'I > 2\s(I)'
_cod_data_source_file px5045sup1.cif
_cod_data_source_block 1_100K
_cod_database_code 2108904
_publcif_datablock.id {8d763239-83ac-4687-accf-bd38c7560f0c}

_shelx_shelxl_version_number 2016/6
_shelx_space_group_comment
;
The symmetry employed for this shelxl refinement is uniquely defined
by the following loop, which should always be used as a source of
symmetry information in preference to the above space-group names.
They are only intended as comments.
;
_olex2_refinement_description
;
1. Fixed Uiso
 At 1.2 times of:
  All C(H) groups
 At 1.5 times of:
  All C(H,H,H) groups
2.a Aromatic/amide H refined with riding coordinates:
 C4(H4), C5(H5), C9(H9), C10(H10), C11(H11), C12(H12), C13(H13), C15(H15),
 C16(H16), C17(H17), C18(H18), C19(H19), C21(H21), C22(H22), C23(H23), C24(H24),
  C25(H25)
2.b Idealised Me refined as rotating group:
 C26(H26A,H26B,H26C), C27(H27A,H27B,H27C), C7(H7A,H7B,H7C)
;
_olex2_submission_special_instructions 'No special instructions were received'

loop_
_space_group_symop_operation_xyz
'x, y, z'
'-x+1/2, y+1/2, -z+1/2'
'-x, -y, -z'
'x-1/2, -y-1/2, z-1/2'

loop_
_atom_site_label
_atom_site_type_symbol
_atom_site_fract_x
_atom_site_fract_y
_atom_site_fract_z
_atom_site_U_iso_or_equiv
_atom_site_adp_type
_atom_site_occupancy
_atom_site_site_symmetry_order
_atom_site_calc_flag
_atom_site_refinement_flags_posn
_atom_site_refinement_flags_adp
_atom_site_refinement_flags_occupancy
_atom_site_disorder_assembly
_atom_site_disorder_group
C1 C 0.20021(4) 0.88418(5) 0.52472(3) 0.01313(7) Uani 1 1 d . . . A 1
C2 C 0.13591(4) 0.78907(5) 0.52492(3) 0.01350(7) Uani 1 1 d . . . A 1
C3 C 0.17364(4) 0.67962(5) 0.54380(3) 0.01548(8) Uani 1 1 d . . . A 1
C4 C 0.27071(4) 0.66152(6) 0.56147(4) 0.01772(9) Uani 1 1 d . . . A 1
H4 H 0.293294 0.587743 0.573425 0.021 Uiso 1 1 calc R . . A 1
C5 C 0.33352(4) 0.75489(6) 0.56106(4) 0.01729(8) Uani 1 1 d . . . A 1
H5 H 0.398598 0.744609 0.573057 0.021 Uiso 1 1 calc R . . A 1
C6 C 0.29765(4) 0.86390(5) 0.54244(3) 0.01478(7) Uani 1 1 d . . . A 1
Cl1 Cl 0.37771(2) 0.98020(2) 0.54315(2) 0.01908(3) Uani 1 1 d . . . A 1
Cl2 Cl 0.09648(2) 0.56120(2) 0.54697(2) 0.02062(3) Uani 1 1 d . . . A 1
Ni1 Ni 0.000000 1.000000 0.500000 0.01174(2) Uani 1 2 d S T P A 1
S1 S 0.15530(2) 1.02168(2) 0.50391(2) 0.01428(2) Uani 1 1 d . . . A 1
S2 S 0.01443(2) 0.81311(2) 0.50318(2) 0.01503(2) Uani 1 1 d . . . A 1
C26 C 0.70855(9) 0.57799(10) 0.25536(7) 0.0377(2) Uani 1 1 d . . . B 1
H26A H 0.748642 0.545516 0.297481 0.057 Uiso 1 1 calc GR . . B 1
H26B H 0.676478 0.645325 0.275752 0.057 Uiso 1 1 calc GR . . B 1
H26C H 0.747625 0.599106 0.209895 0.057 Uiso 1 1 calc GR . . B 1
C27 C 0.70375(7) 0.36013(8) 0.20150(5) 0.02960(15) Uani 1 1 d . . . B 1
H27A H 0.749300 0.386234 0.162013 0.044 Uiso 1 1 calc GR . . B 1
H27B H 0.668811 0.295084 0.180134 0.044 Uiso 1 1 calc GR . . B 1
H27C H 0.737349 0.337784 0.250378 0.044 Uiso 1 1 calc GR . . B 1
O1 O 0.56948(4) 0.43752(6) 0.29888(4) 0.02617(10) Uani 1 1 d . . . B 1
S3 S 0.62136(2) 0.47433(2) 0.22379(2) 0.02183(3) Uani 1 1 d . . . B 1
C7 C 0.34485(5) 0.40980(6) 0.20600(4) 0.01922(9) Uani 1 1 d . . . C 1
H7A H 0.341593 0.447236 0.153938 0.029 Uiso 1 1 calc GR . . C 1
H7B H 0.303028 0.343740 0.205744 0.029 Uiso 1 1 calc GR . . C 1
H7C H 0.409840 0.385408 0.216875 0.029 Uiso 1 1 calc GR . . C 1
C8 C 0.18880(4) 0.56026(5) 0.26145(3) 0.01439(7) Uani 1 1 d . . . C 1
C9 C 0.12574(5) 0.59057(6) 0.32376(4) 0.01722(8) Uani 1 1 d . . . C 1
H9 H 0.143245 0.578044 0.377818 0.021 Uiso 1 1 calc R . . C 1
C10 C 0.03684(5) 0.63948(6) 0.30458(4) 0.01891(9) Uani 1 1 d . . . C 1
H10 H -0.005783 0.658372 0.345749 0.023 Uiso 1 1 calc R . . C 1
C11 C 0.01174(4) 0.66011(6) 0.22368(4) 0.01853(9) Uani 1 1 d . . . C 1
H11 H -0.047802 0.692634 0.210887 0.022 Uiso 1 1 calc R . . C 1
C12 C 0.07536(4) 0.63228(6) 0.16178(4) 0.01774(9) Uani 1 1 d . . . C 1
H12 H 0.058522 0.647398 0.107905 0.021 Uiso 1 1 calc R . . C 1
C13 C 0.16383(4) 0.58206(6) 0.18015(3) 0.01644(8) Uani 1 1 d . . . C 1
H13 H 0.206138 0.563061 0.138778 0.020 Uiso 1 1 calc R . . C 1
C14 C 0.38485(4) 0.63244(5) 0.28524(3) 0.01336(7) Uani 1 1 d . . . C 1
C15 C 0.43798(5) 0.66269(6) 0.21702(4) 0.01766(8) Uani 1 1 d . . . C 1
H15 H 0.437323 0.615725 0.171121 0.021 Uiso 1 1 calc R . . C 1
C16 C 0.49209(5) 0.76407(6) 0.21835(4) 0.02141(10) Uani 1 1 d . . . C 1
H16 H 0.527529 0.784990 0.172992 0.026 Uiso 1 1 calc R . . C 1
C17 C 0.49346(5) 0.83402(6) 0.28689(4) 0.02005(10) Uani 1 1 d . . . C 1
H17 H 0.530771 0.900741 0.287689 0.024 Uiso 1 1 calc R . . C 1
C18 C 0.43908(5) 0.80455(6) 0.35449(4) 0.01878(9) Uani 1 1 d . . . C 1
H18 H 0.439458 0.852076 0.400111 0.023 Uiso 1 1 calc R . . C 1
C19 C 0.38426(5) 0.70411(5) 0.35374(3) 0.01654(8) Uani 1 1 d . . . C 1
H19 H 0.347354 0.684630 0.398565 0.020 Uiso 1 1 calc R . . C 1
C20 C 0.31289(4) 0.43517(5) 0.37895(3) 0.01433(7) Uani 1 1 d . . . C 1
C21 C 0.23395(5) 0.37231(6) 0.40719(5) 0.02025(10) Uani 1 1 d . . . C 1
H21 H 0.176117 0.372486 0.378050 0.024 Uiso 1 1 calc R . . C 1
C22 C 0.24239(5) 0.30956(6) 0.47906(5) 0.02388(12) Uani 1 1 d . . . C 1
H22 H 0.189787 0.268676 0.498548 0.029 Uiso 1 1 calc R . . C 1
C23 C 0.32934(6) 0.30788(6) 0.52179(4) 0.02208(11) Uani 1 1 d . . . C 1
H23 H 0.334756 0.265732 0.569785 0.026 Uiso 1 1 calc R . . C 1
C24 C 0.40817(5) 0.36878(6) 0.49318(4) 0.01910(9) Uani 1 1 d . . . C 1
H24 H 0.466264 0.366907 0.521912 0.023 Uiso 1 1 calc R . . C 1
C25 C 0.40059(4) 0.43256(5) 0.42177(3) 0.01563(8) Uani 1 1 d . . . C 1
H25 H 0.453457 0.473226 0.402565 0.019 Uiso 1 1 calc R . . C 1
P1 P 0.30785(2) 0.50825(2) 0.28302(2) 0.01294(2) Uani 1 1 d . . . C 1

loop_
_atom_site_aniso_label
_atom_site_aniso_U_11
_atom_site_aniso_U_22
_atom_site_aniso_U_33
_atom_site_aniso_U_23
_atom_site_aniso_U_13
_atom_site_aniso_U_12
C1 0.01217(15) 0.01552(18) 0.01170(15) 0.00018(13) -0.00003(12) 0.00044(13)
C2 0.01322(16) 0.01449(18) 0.01282(16) 0.00047(13) 0.00104(13) 0.00049(13)
C3 0.01699(18) 0.01457(18) 0.01492(18) 0.00058(14) 0.00207(15) 0.00116(15)
C4 0.0186(2) 0.0185(2) 0.01606(19) 0.00147(16) 0.00119(16) 0.00494(17)
C5 0.01477(18) 0.0216(2) 0.01543(19) -0.00021(16) -0.00081(14) 0.00428(16)
C6 0.01212(16) 0.0188(2) 0.01339(17) -0.00081(15) -0.00016(13) 0.00089(14)
Cl1 0.01217(4) 0.02283(6) 0.02221(6) -0.00260(5) -0.00128(4) -0.00163(4)
Cl2 0.02347(6) 0.01390(5) 0.02461(6) 0.00048(4) 0.00527(5) -0.00095(4)
Ni1 0.01097(3) 0.01294(3) 0.01130(3) 0.00049(3) -0.00028(2) -0.00013(3)
S1 0.01211(4) 0.01396(5) 0.01675(5) 0.00095(4) -0.00073(4) -0.00063(4)
S2 0.01241(4) 0.01414(5) 0.01853(5) -0.00048(4) -0.00017(4) -0.00102(4)
C26 0.0461(5) 0.0327(4) 0.0346(4) -0.0004(3) 0.0114(4) -0.0137(4)
C27 0.0324(4) 0.0286(4) 0.0280(3) 0.0031(3) 0.0074(3) 0.0110(3)
O1 0.0229(2) 0.0295(3) 0.0263(2) 0.0043(2) 0.00738(18) 0.00218(19)
S3 0.02443(7) 0.02297(7) 0.01815(6) 0.00205(5) 0.00238(5) 0.00590(6)
C7 0.0228(2) 0.0166(2) 0.0181(2) -0.00430(17) -0.00245(18) 0.00303(18)
C8 0.01524(17) 0.01426(18) 0.01360(17) -0.00025(14) -0.00283(13) 0.00042(14)
C9 0.0190(2) 0.0183(2) 0.01426(18) -0.00028(15) -0.00122(15) 0.00229(16)
C10 0.0193(2) 0.0188(2) 0.0187(2) -0.00073(17) 0.00007(17) 0.00295(17)
C11 0.01683(19) 0.0176(2) 0.0211(2) 0.00089(17) -0.00277(17) 0.00211(16)
C12 0.01733(19) 0.0195(2) 0.01633(19) 0.00216(16) -0.00403(15) 0.00114(16)
C13 0.01614(18) 0.0191(2) 0.01403(18) 0.00083(15) -0.00239(14) 0.00058(16)
C14 0.01527(17) 0.01253(17) 0.01226(16) 0.00035(13) -0.00095(13) 0.00013(13)
C15 0.0225(2) 0.0164(2) 0.01415(18) 0.00018(15) 0.00306(16) -0.00095(17)
C16 0.0267(3) 0.0183(2) 0.0193(2) 0.00177(18) 0.0063(2) -0.0033(2)
C17 0.0234(2) 0.0145(2) 0.0223(2) 0.00092(17) 0.00232(19) -0.00298(18)
C18 0.0242(2) 0.0147(2) 0.0175(2) -0.00214(16) 0.00067(18) -0.00266(17)
C19 0.0210(2) 0.01515(19) 0.01351(17) -0.00133(14) 0.00148(15) -0.00224(16)
C20 0.01564(17) 0.01261(17) 0.01469(17) 0.00163(14) -0.00180(14) -0.00110(14)
C21 0.0173(2) 0.0155(2) 0.0279(3) 0.00446(19) -0.00173(19) -0.00356(16)
C22 0.0233(3) 0.0169(2) 0.0316(3) 0.0079(2) 0.0053(2) -0.00259(19)
C23 0.0291(3) 0.0179(2) 0.0194(2) 0.00657(18) 0.0038(2) 0.0019(2)
C24 0.0226(2) 0.0192(2) 0.01544(19) 0.00348(17) -0.00252(17) 0.00185(18)
C25 0.01590(18) 0.01669(19) 0.01426(17) 0.00235(15) -0.00139(14) -0.00084(15)
P1 0.01473(5) 0.01206(5) 0.01198(5) -0.00037(4) -0.00260(4) 0.00037(4)

loop_
_atom_type_symbol
_atom_type_description
_atom_type_scat_dispersion_real
_atom_type_scat_dispersion_imag
_atom_type_scat_source
C C 0.0015 0.0009 'International Tables Vol C Tables 4.2.6.8 and 6.1.1.4'
H H 0.0000 0.0000 'International Tables Vol C Tables 4.2.6.8 and 6.1.1.4'
Cl Cl 0.0998 0.0984 'International Tables Vol C Tables 4.2.6.8 and 6.1.1.4'
Ni Ni 0.3147 0.7232 'International Tables Vol C Tables 4.2.6.8 and 6.1.1.4'
O O 0.0056 0.0036 'International Tables Vol C Tables 4.2.6.8 and 6.1.1.4'
P P 0.0667 0.0580 'International Tables Vol C Tables 4.2.6.8 and 6.1.1.4'
S S 0.0826 0.0763 'International Tables Vol C Tables 4.2.6.8 and 6.1.1.4'

loop_
_geom_angle_atom_site_label_1
_geom_angle_atom_site_label_2
_geom_angle_atom_site_label_3
_geom_angle
_geom_angle_site_symmetry_1
_geom_angle_site_symmetry_3
_geom_angle_publ_flag
C2 C1 S1 119.10(4) . . ?
C6 C1 C2 118.42(5) . . ?
C6 C1 S1 122.47(4) . . ?
C1 C2 S2 118.91(4) . . ?
C3 C2 C1 117.92(5) . . ?
C3 C2 S2 123.17(4) . . ?
C2 C3 Cl2 119.29(4) . . ?
C4 C3 C2 122.68(6) . . ?
C4 C3 Cl2 118.02(5) . . ?
C5 C4 C3 119.23(6) . . ?
C4 C5 C6 119.00(5) . . ?
C1 C6 Cl1 119.03(5) . . ?
C5 C6 C1 122.75(6) . . ?
C5 C6 Cl1 118.21(4) . . ?
S1 Ni1 S1 180.0 . 3_576 ?
S1 Ni1 S2 88.673(5) 3_576 . ?
S1 Ni1 S2 91.326(5) 3_576 3_576 ?
S1 Ni1 S2 91.326(5) . . ?
S1 Ni1 S2 88.674(5) . 3_576 ?
S2 Ni1 S2 180.0 3_576 . ?
C1 S1 Ni1 104.669(18) . . ?
C2 S2 Ni1 104.64(2) . . ?
C26 S3 C27 97.13(5) . . ?
O1 S3 C26 106.47(4) . . ?
O1 S3 C27 105.84(4) . . ?
C9 C8 C13 120.23(5) . . ?
C9 C8 P1 121.52(4) . . ?
C13 C8 P1 117.88(4) . . ?
C10 C9 C8 119.79(5) . . ?
C9 C10 C11 119.89(6) . . ?
C10 C11 C12 120.31(6) . . ?
C13 C12 C11 120.29(5) . . ?
C12 C13 C8 119.46(5) . . ?
C15 C14 C19 120.44(5) . . ?
C15 C14 P1 120.40(4) . . ?
C19 C14 P1 118.92(4) . . ?
C16 C15 C14 119.27(6) . . ?
C17 C16 C15 120.45(6) . . ?
C16 C17 C18 120.17(6) . . ?
C19 C18 C17 119.95(6) . . ?
C18 C19 C14 119.70(5) . . ?
C21 C20 C25 120.12(5) . . ?
C21 C20 P1 121.01(5) . . ?
C25 C20 P1 118.57(4) . . ?
C22 C21 C20 119.66(6) . . ?
C23 C22 C21 120.07(6) . . ?
C24 C23 C22 120.33(6) . . ?
C23 C24 C25 120.24(6) . . ?
C24 C25 C20 119.56(5) . . ?
C7 P1 C8 110.30(3) . . ?
C7 P1 C14 110.54(3) . . ?
C7 P1 C20 108.34(3) . . ?
C8 P1 C14 106.45(3) . . ?
C8 P1 C20 111.10(3) . . ?
C20 P1 C14 110.12(3) . . ?

loop_
_geom_bond_atom_site_label_1
_geom_bond_atom_site_label_2
_geom_bond_distance
_geom_bond_site_symmetry_2
_geom_bond_publ_flag
C1 C2 1.4173(8) . ?
C1 C6 1.4000(7) . ?
C1 S1 1.7419(6) . ?
C2 C3 1.4044(8) . ?
C2 S2 1.7418(5) . ?
C3 C4 1.3909(8) . ?
C3 Cl2 1.7407(6) . ?
C4 C5 1.3886(10) . ?
C5 C6 1.3894(9) . ?
C6 Cl1 1.7456(6) . ?
Ni1 S1 2.17016(14) . ?
Ni1 S1 2.17022(14) 3_576 ?
Ni1 S2 2.17332(16) 3_576 ?
Ni1 S2 2.17332(16) . ?
C26 S3 1.7775(11) . ?
C27 S3 1.7885(8) . ?
O1 S3 1.4980(6) . ?
C7 P1 1.7833(6) . ?
C8 C9 1.3994(8) . ?
C8 C13 1.3998(8) . ?
C8 P1 1.7903(6) . ?
C9 C10 1.3906(9) . ?
C10 C11 1.3916(9) . ?
C11 C12 1.3925(9) . ?
C12 C13 1.3887(8) . ?
C14 C15 1.3938(8) . ?
C14 C19 1.3988(8) . ?
C14 P1 1.7915(6) . ?
C15 C16 1.3933(9) . ?
C16 C17 1.3874(10) . ?
C17 C18 1.3929(9) . ?
C18 C19 1.3895(9) . ?
C20 C21 1.3988(8) . ?
C20 C25 1.3996(8) . ?
C20 P1 1.7903(6) . ?
C21 C22 1.3908(10) . ?
C22 C23 1.3895(11) . ?
C23 C24 1.3881(10) . ?
C24 C25 1.3897(8) . ?

_cod_database_fobs_code 2108904
